data_1534876
loop_
_publ_author_name
'Siebert, H.'
'Guenauer, D.'

_publ_section_title
;
 Strukturchemische Untersuchungen von Monammin-Kupfer(I) Komplexen: (Cu N
 H3)2 Pt (C N)6, (Cu N H3)2 (C N)4 Pt und Cu3 Co (C N)6 (N H3)2
;
_journal_name_full 'Zeitschrift fuer Anorganische und Allgemeine Chemie'
_journal_page_first 265
_journal_page_last 272
_journal_volume 420
_journal_year 1976
_chemical_formula_sum 'C6 H6 Cu2 N8 Pt'
_chemical_name_systematic '(Cu (N H3))2 (Pt (C N)6)'
_space_group_IT_number 164
_symmetry_space_group_name_Hall '-P 3 2"'
_symmetry_space_group_name_H-M 'P -3 m 1'
_cell_angle_alpha 90
_cell_angle_beta 90
_cell_angle_gamma 120
_cell_formula_units_Z 1
_cell_length_a 7.771
_cell_length_b 7.771
_cell_length_c 5.988
_cell_volume 313.160
_citation_journal_id_ASTM ZAACAB
_cod_data_source_file Siebert_ZAACAB_1976_721.cif
_cod_data_source_block C6H6Cu2N8Pt1
_cod_original_cell_volume 313.1599
_cod_original_formula_sum 'C6 H6 Cu2 N8 Pt1'
_cod_database_code 1534876

loop_
_symmetry_equiv_pos_as_xyz
x,y,z
-y,x-y,z
-x+y,-x,z
y,x,-z
-x,-x+y,-z
x-y,-y,-z
-x,-y,-z
y,-x+y,-z
x-y,x,-z
-y,-x,z
x,x-y,z
-x+y,y,z

loop_
_atom_site_label
_atom_site_type_symbol
_atom_site_fract_x
_atom_site_fract_y
_atom_site_fract_z
_atom_site_occupancy
_atom_site_U_iso_or_equiv
Pt1 Pt+4 0 0 0 1 0.0
N2 N-3 0.185 0.37 0.19 1 0.0
Cu1 Cu+1 0.3333 0.6667 0.27 1 0.0
C1 C+2 0.11 0.22 0.09 1 0.0
N1 N-3 0.3333 0.6667 0.62 1 0.0
